data_4507075
loop_
_publ_author_name
'Fujii, Kotaro'
'Uekusa, Hidehiro'
'Itoda, Naoko'
'Yonemochi, Etsuo'
'Terada, Katsuhide'

_publ_section_title
;
 Mechanism of Dehydration--Hydration Processes of Lisinopril Dihydrate
 Investigated by ab Initio Powder X-ray Diffraction Analysis
;
_journal_issue 12
_journal_name_full 'Crystal Growth &amp; Design'
_journal_page_first 6165
_journal_paper_doi 10.1021/cg3013377
_journal_volume 12
_journal_year 2012
_chemical_formula_sum 'C21 H31 N3 O5'
_chemical_formula_weight 405.49
_space_group_IT_number 4
_symmetry_cell_setting monoclinic
_symmetry_space_group_name_Hall 'P 2yb'
_symmetry_space_group_name_H-M 'P 1 21 1'
_cell_angle_alpha 90.0
_cell_angle_beta 112.8806(13)
_cell_angle_gamma 90.0
_cell_formula_units_Z 2
_cell_length_a 14.66805(34)
_cell_length_b 5.91244(11)
_cell_length_c 14.22565(30)
_cell_measurement_temperature 300
_cell_volume 1136.63(4)
_computing_structure_refinement GSAS
_diffrn_ambient_temperature 300
_diffrn_radiation_polarisn_ratio 0.9
_diffrn_radiation_probe x-ray
_diffrn_radiation_wavelength 1.200253
_pd_meas_2theta_range_inc 0.01
_pd_meas_2theta_range_max 79.02
_pd_meas_2theta_range_min 3.0
_pd_phase_name Lis1W
_pd_proc_2theta_range_inc 0.01
_pd_proc_2theta_range_max 79.01589
_pd_proc_2theta_range_min 2.99589
_pd_proc_ls_prof_R_factor 0.0331
_pd_proc_ls_prof_wR_expected 0.0236
_pd_proc_ls_prof_wR_factor 0.0464
_refine_ls_goodness_of_fit_all 2.27
_refine_ls_matrix_type full
_refine_ls_number_parameters 232
_refine_ls_number_restraints 186
_refine_ls_R_Fsqd_factor 0.10815
_refine_ls_shift/su_max 0.15
_refine_ls_shift/su_mean 0.01
_reflns_d_resolution_high 1.011
_reflns_d_resolution_low 13.514
_reflns_limit_h_max 14
_reflns_limit_h_min 0
_reflns_limit_k_max 5
_reflns_limit_k_min 0
_reflns_limit_l_max 13
_reflns_limit_l_min -14
_reflns_number_total 1305
_cod_data_source_file cg3013377_si_002.cif
_cod_data_source_block LIS1W_publ
_cod_depositor_comments
;
The following automatic conversions were performed:

'_geom_bond_publ_flag' value 'N' changed to 'n' according to
/home/saulius/struct/CIF-dictionaries/cif_core.dic dictionary named
'cif_core.dic' version 2.4.2 from 2011-04-26 (50
times).

'_geom_angle_publ_flag' value 'N' changed to 'n' according
to /home/saulius/struct/CIF-dictionaries/cif_core.dic dictionary
named 'cif_core.dic' version 2.4.2 from 2011-04-26 (37 times).

Automatic conversion script
Id: cif_fix_values 1891 2012-01-12 08:04:46Z andrius 
;
_cod_original_cell_volume 1136.63(5)
_cod_database_code 4507075

loop_
_symmetry_equiv_pos_site_id
_symmetry_equiv_pos_as_xyz
1 +x,+y,+z
2 -x,+y+1/2,-z

loop_
_atom_site_type_symbol
_atom_site_label
_atom_site_fract_x
_atom_site_fract_y
_atom_site_fract_z
_atom_site_occupancy
_atom_site_thermal_displace_type
_atom_site_U_iso_or_equiv
_atom_site_symmetry_multiplicity
C C1 0.7695(5) 0.0 0.84160(32) 1.0 Uiso 0.0357(14) 2
C C2 0.8515(6) -0.1408(6) 0.88815(33) 1.0 Uiso 0.0357(14) 2
C C3 0.9458(5) -0.0686(13) 0.89836(31) 1.0 Uiso 0.0357(14) 2
C C4 0.9580(4) 0.1443(13) 0.8620(4) 1.0 Uiso 0.0357(14) 2
C C5 0.8761(5) 0.2851(7) 0.8155(5) 1.0 Uiso 0.0357(14) 2
C C6 0.7818(4) 0.21293(21) 0.80530(31) 1.0 Uiso 0.0357(14) 2
C C7 0.66132(24) -0.0822(9) 0.82977(28) 1.0 Uiso 0.0357(14) 2
C C8 0.59657(29) -0.1178(19) 0.71853(25) 1.0 Uiso 0.0357(14) 2
C C9 0.49520(19) -0.2155(15) 0.70883(24) 1.0 Uiso 0.0357(14) 2
C C10 0.50659(18) -0.4269(14) 0.77465(30) 1.0 Uiso 0.0357(14) 2
O O11 0.49523(23) -0.4200(16) 0.86071(28) 1.0 Uiso 0.0357(14) 2
O O12 0.52690(26) -0.5964(15) 0.7376(5) 1.0 Uiso 0.0357(14) 2
N N13 0.43985(29) -0.0361(14) 0.7434(4) 1.0 Uiso 0.0357(14) 2
C C14 0.33233(28) -0.0009(14) 0.68239(21) 1.0 Uiso 0.0357(14) 2
C C15 0.3014(4) 0.0411(17) 0.57099(27) 1.0 Uiso 0.0357(14) 2
C C16 0.1986(4) 0.1168(23) 0.5278(6) 1.0 Uiso 0.0357(14) 2
C C17 0.1725(7) 0.2086(20) 0.4137(4) 1.0 Uiso 0.0357(14) 2
C C18 0.1497(6) 0.4465(18) 0.4074(9) 1.0 Uiso 0.0357(14) 2
N N19 0.0535(8) 0.4839(22) 0.4206(10) 1.0 Uiso 0.0357(14) 2
C C20 0.28544(21) -0.2192(13) 0.69862(14) 1.0 Uiso 0.0357(14) 2
O O21 0.29551(29) -0.3992(14) 0.65631(16) 1.0 Uiso 0.0357(14) 2
N N22 0.24392(22) -0.2268(12) 0.76509(14) 1.0 Uiso 0.0357(14) 2
C C23 0.2565(7) -0.0685(13) 0.8486(6) 1.0 Uiso 0.0357(14) 2
C C24 0.2236(9) -0.1928(14) 0.9201(6) 1.0 Uiso 0.0357(14) 2
C C25 0.1805(5) -0.3922(14) 0.8777(5) 1.0 Uiso 0.0357(14) 2
C C26 0.20464(29) -0.4444(11) 0.7836(4) 1.0 Uiso 0.0357(14) 2
C C27 0.11002(27) -0.5112(10) 0.6936(5) 1.0 Uiso 0.0357(14) 2
O O28 0.07368(28) -0.3887(12) 0.6192(4) 1.0 Uiso 0.0357(14) 2
O O29 0.0740(4) -0.7053(11) 0.7049(7) 1.0 Uiso 0.0357(14) 2
H H30 0.8432(7) -0.2854(6) 0.9128(4) 1.0 Uiso 0.0411(21) 2
H H31 1.0014(6) -0.1642(17) 0.92994(31) 1.0 Uiso 0.0411(21) 2
H H32 1.0220(5) 0.1933(17) 0.8690(6) 1.0 Uiso 0.0411(21) 2
H H33 0.8844(7) 0.4297(7) 0.7909(6) 1.0 Uiso 0.0411(21) 2
H H34 0.7261(5) 0.3086(5) 0.77370(32) 1.0 Uiso 0.0411(21) 2
H H35 0.63136(27) 0.0328(18) 0.8584(8) 1.0 Uiso 0.0411(21) 2
H H36 0.6670(5) -0.2247(14) 0.8668(4) 1.0 Uiso 0.0411(21) 2
H H37 0.6289(4) -0.2239(30) 0.6884(6) 1.0 Uiso 0.0411(21) 2
H H38 0.5863(6) 0.0272(25) 0.6825(6) 1.0 Uiso 0.0411(21) 2
H H39 0.45629(26) -0.2557(19) 0.63750(29) 1.0 Uiso 0.0411(21) 2
H H40 0.5049(4) -0.5621(18) 0.8893(4) 1.0 Uiso 0.0411(21) 2
H H41 0.4701(4) 0.0895(14) 0.7513(6) 1.0 Uiso 0.0411(21) 2
H H42 0.30850(35) 0.1263(13) 0.71076(24) 1.0 Uiso 0.0411(21) 2
H H43 0.3078(10) -0.0990(20) 0.5372(5) 1.0 Uiso 0.0411(21) 2
H H44 0.3438(5) 0.1580(26) 0.5604(4) 1.0 Uiso 0.0411(21) 2
H H45 0.1893(11) 0.2383(32) 0.5699(8) 1.0 Uiso 0.0411(21) 2
H H46 0.1549(6) -0.010(4) 0.5260(11) 1.0 Uiso 0.0411(21) 2
H H47 0.1152(12) 0.1256(20) 0.3663(7) 1.0 Uiso 0.0411(21) 2
H H48 0.2293(11) 0.1839(34) 0.3950(9) 1.0 Uiso 0.0411(21) 2
H H49 0.1436(13) 0.5042(30) 0.3406(14) 1.0 Uiso 0.0411(21) 2
H H50 0.2030(8) 0.5273(23) 0.4612(17) 1.0 Uiso 0.0411(21) 2
H H51 0.0325(6) 0.3572(29) 0.43417 1.0 Uiso 0.0411(21) 2
H H52 0.0630(14) 0.577(4) 0.4699(19) 1.0 Uiso 0.0411(21) 2
H H53 0.2153(15) 0.0659(15) 0.8225(12) 1.0 Uiso 0.0411(21) 2
H H54 0.3262(10) -0.0252(31) 0.8827(10) 1.0 Uiso 0.0411(21) 2
H H55 0.1757(15) -0.1005(18) 0.9356(20) 1.0 Uiso 0.0411(21) 2
H H56 0.2809(15) -0.2235(24) 0.9834(4) 1.0 Uiso 0.0411(21) 2
H H57 0.2060(10) -0.5140(15) 0.9279(7) 1.0 Uiso 0.0411(21) 2
H H58 0.1086(5) -0.3806(29) 0.8569(8) 1.0 Uiso 0.0411(21) 2
H H59 0.2566(4) -0.5597(13) 0.8013(7) 1.0 Uiso 0.0411(21) 2
H H60 0.0103(9) 0.5387(31) 0.3652(17) 1.0 Uiso 0.0411(21) 2
O O61 0.5073(14) -0.3428(26) 1.0669(11) 1.0 Uiso 0.0357(14) 2
H H62 0.540(9) -0.452(16) 1.118(4) 1.0 Uiso 0.0411(21) 2
H H63 0.4909(29) -0.407(7) 1.0012(11) 1.0 Uiso 0.0411(21) 2

loop_
_geom_angle_atom_site_label_1
_geom_angle_atom_site_label_2
_geom_angle_atom_site_label_3
_geom_angle
_geom_angle_site_symmetry_1
_geom_angle_site_symmetry_3
_geom_angle_publ_flag
C2 C1 C6 119.96(9) 1_555 1_555 n
C2 C1 C7 120.15(16) 1_555 1_555 n
C6 C1 C7 119.89(15) 1_555 1_555 n
C1 C2 C3 120.03(8) 1_555 1_555 n
C4 C5 C6 120.03(7) 1_555 1_555 n
C1 C6 C5 120.00(8) 1_555 1_555 n
C1 C7 C8 110.21(15) 1_555 1_555 n
C7 C8 C9 109.61(14) 1_555 1_555 n
C8 C9 C10 112.14(18) 1_555 1_555 n
C8 C9 N13 108.88(19) 1_555 1_555 n
C10 C9 N13 108.34(20) 1_555 1_555 n
C9 C10 O11 121.82(17) 1_555 1_555 n
C9 C10 O12 113.10(17) 1_555 1_555 n
O11 C10 O12 125.08(17) 1_555 1_555 n
C9 N13 C14 118.92(19) 1_555 1_555 n
N13 C14 C15 117.31(19) 1_555 1_555 n
N13 C14 C20 103.37(20) 1_555 1_555 n
C15 C14 C20 109.51(20) 1_555 1_555 n
C14 C15 C16 109.62(19) 1_555 1_555 n
C15 C16 C17 109.23(23) 1_555 1_555 n
C16 C17 C18 110.51(29) 1_555 1_555 n
C17 C18 N19 109.92(27) 1_555 1_555 n
C14 C20 O21 120.02(17) 1_555 1_555 n
C14 C20 N22 120.21(16) 1_555 1_555 n
O21 C20 N22 119.34(16) 1_555 1_555 n
C20 N22 C23 128.00(17) 1_555 1_555 n
C20 N22 C26 118.85(19) 1_555 1_555 n
C23 N22 C26 110.32(17) 1_555 1_555 n
N22 C23 C24 105.55(16) 1_555 1_555 n
C23 C24 C25 110.2(4) 1_555 1_555 n
C24 C25 C26 109.45(22) 1_555 1_555 n
N22 C26 C25 102.56(23) 1_555 1_555 n
N22 C26 C27 111.52(20) 1_555 1_555 n
C25 C26 C27 109.74(18) 1_555 1_555 n
C26 C27 O28 121.37(17) 1_555 1_555 n
C26 C27 O29 113.92(17) 1_555 1_555 n
O28 C27 O29 124.71(17) 1_555 1_555 n

loop_
_geom_bond_atom_site_label_1
_geom_bond_atom_site_label_2
_geom_bond_distance
_geom_bond_site_symmetry_2
_geom_bond_publ_flag
C1 C2 1.3999(14) 1_555 n
C1 C6 1.3988(14) 1_555 n
C1 C7 1.604(6) 1_555 n
C2 C1 1.3999(14) 1_555 n
C3 C4 1.3987(14) 1_555 n
C4 C3 1.3987(14) 1_555 n
C4 C5 1.3992(14) 1_555 n
C5 C4 1.3992(14) 1_555 n
C5 C6 1.3999(13) 1_555 n
C6 C1 1.3988(14) 1_555 n
C6 C5 1.3999(13) 1_555 n
C7 C1 1.604(6) 1_555 n
C7 C8 1.5104(14) 1_555 n
C8 C7 1.5104(14) 1_555 n
C8 C9 1.5507(14) 1_555 n
C9 C8 1.5507(14) 1_555 n
C9 C10 1.5313(14) 1_555 n
C9 N13 1.5289(14) 1_555 n
C10 C9 1.5313(14) 1_555 n
C10 O11 1.2988(14) 1_555 n
C10 O12 1.2217(14) 1_555 n
O11 C10 1.2988(14) 1_555 n
O12 C10 1.2217(14) 1_555 n
N13 C9 1.5289(14) 1_555 n
N13 C14 1.4899(14) 1_555 n
C14 N13 1.4899(14) 1_555 n
C14 C15 1.4899(14) 1_555 n
C14 C20 1.5220(14) 1_555 n
C15 C14 1.4899(14) 1_555 n
C15 C16 1.4599(14) 1_555 n
C16 C15 1.4599(14) 1_555 n
C16 C17 1.6102(14) 1_555 n
C17 C16 1.6102(14) 1_555 n
C20 C14 1.5220(14) 1_555 n
C20 O21 1.2591(14) 1_555 n
C20 N22 1.3095(14) 1_555 n
O21 C20 1.2591(14) 1_555 n
N22 C20 1.3095(14) 1_555 n
N22 C23 1.4664(14) 1_555 n
N22 C26 1.474(6) 1_555 n
C23 N22 1.4664(14) 1_555 n
C25 C26 1.5442(14) 1_555 n
C26 N22 1.474(6) 1_555 n
C26 C25 1.5442(14) 1_555 n
C26 C27 1.5290(14) 1_555 n
C27 C26 1.5290(14) 1_555 n
C27 O28 1.2212(14) 1_555 n
C27 O29 1.2990(14) 1_555 n
O28 C27 1.2212(14) 1_555 n
O29 C27 1.2990(14) 1_555 n
